data_4129483
loop_
_publ_author_name
'Zhang, Shi-Yuan'
'Wojtas, Lukasz'
'Zaworotko, Michael J.'

_publ_section_title
;
 Structural Insight into Guest Binding Sites in a Porous Homochiral
 Metal-Organic Material.
;
_journal_issue 37
_journal_name_full 'Journal of the American Chemical Society'
_journal_page_first 12045
_journal_page_last 12049
_journal_paper_doi 10.1021/jacs.5b06760
_journal_volume 137
_journal_year 2015
_chemical_formula_moiety 'C46 H38 Co2 N6 O6, 2(N O3), 1.53(C6 H5 N O2)'
_chemical_formula_sum 'C55.18 H45.65 Co2 N9.53 O15.06'
_chemical_formula_weight 1201.14
_space_group_crystal_system monoclinic
_space_group_IT_number 4
_space_group_name_Hall 'P 2yb'
_space_group_name_H-M_alt 'P 1 21 1'
_atom_sites_solution_hydrogens mixed
_atom_sites_solution_primary direct
_audit_creation_date 2014-04-02
_audit_creation_method
;
Olex2 1.2
(compiled 2014.03.20 svn.r2914 for OlexSys, GUI svn.r4816)
;
_cell_angle_alpha 90
_cell_angle_beta 90.0870(16)
_cell_angle_gamma 90
_cell_formula_units_Z 2
_cell_length_a 10.2292(3)
_cell_length_b 24.7002(7)
_cell_length_c 11.4243(3)
_cell_measurement_reflns_used 8064
_cell_measurement_temperature 100(2)
_cell_measurement_theta_max 66.94
_cell_measurement_theta_min 3.57
_cell_volume 2886.50(14)
_computing_molecular_graphics 'Olex2 (Dolomanov et al., 2009)'
_computing_publication_material 'Olex2 (Dolomanov et al., 2009)'
_computing_structure_refinement 'XL (Sheldrick, 2008)'
_computing_structure_solution 'XS (Sheldrick, 2008)'
_diffrn_ambient_temperature 100.01
_diffrn_measured_fraction_theta_full 0.979
_diffrn_measured_fraction_theta_max 0.975
_diffrn_measurement_device_type 'Bruker APEX-II CCD'
_diffrn_measurement_method '\f and \w scans'
_diffrn_radiation_type CuK\a
_diffrn_radiation_wavelength 1.54178
_diffrn_reflns_av_R_equivalents 0.0507
_diffrn_reflns_av_unetI/netI 0.0660
_diffrn_reflns_Laue_measured_fraction_full 0.979
_diffrn_reflns_Laue_measured_fraction_max 0.975
_diffrn_reflns_limit_h_max 11
_diffrn_reflns_limit_h_min -12
_diffrn_reflns_limit_k_max 29
_diffrn_reflns_limit_k_min -28
_diffrn_reflns_limit_l_max 13
_diffrn_reflns_limit_l_min -13
_diffrn_reflns_number 24845
_diffrn_reflns_point_group_measured_fraction_full 0.948
_diffrn_reflns_point_group_measured_fraction_max 0.943
_diffrn_reflns_theta_full 66.220
_diffrn_reflns_theta_max 66.768
_diffrn_reflns_theta_min 3.869
_diffrn_standards_number 0
_exptl_absorpt_coefficient_mu 5.129
_exptl_absorpt_correction_T_max 0.7528
_exptl_absorpt_correction_T_min 0.6044
_exptl_absorpt_correction_type multi-scan
_exptl_absorpt_process_details
;
SADABS-2012/1 (Bruker,2012) was used for absorption correction.
wR2(int) was 0.1018 before and 0.0655 after correction.
The Ratio of minimum to maximum transmission is 0.8029.
The \l/2 correction factor is 0.0015.
;
_exptl_crystal_density_diffrn 1.382
_exptl_crystal_F_000 1236
_exptl_crystal_size_max 0.12
_exptl_crystal_size_mid 0.1
_exptl_crystal_size_min 0.07
_refine_diff_density_max 0.655
_refine_diff_density_min -0.698
_refine_diff_density_rms 0.110
_refine_ls_abs_structure_details
;
 Flack x determined using 3359 quotients [(I+)-(I-)]/[(I+)+(I-)]
 (Parsons and Flack (2004), Acta Cryst. A60, s61).
;
_refine_ls_abs_structure_Flack 0.069(4)
_refine_ls_extinction_method none
_refine_ls_goodness_of_fit_ref 1.088
_refine_ls_hydrogen_treatment mixed
_refine_ls_matrix_type full
_refine_ls_number_parameters 717
_refine_ls_number_reflns 9647
_refine_ls_number_restraints 112
_refine_ls_restrained_S_all 1.087
_refine_ls_R_factor_all 0.0844
_refine_ls_R_factor_gt 0.0751
_refine_ls_shift/su_max 0.000
_refine_ls_shift/su_mean 0.000
_refine_ls_structure_factor_coef Fsqd
_refine_ls_weighting_details 'w=1/[\s^2^(Fo^2^)+(0.0964P)^2^+5.1842P] where P=(Fo^2^+2Fc^2^)/3'
_refine_ls_weighting_scheme calc
_refine_ls_wR_factor_gt 0.1967
_refine_ls_wR_factor_ref 0.2036
_reflns_Friedel_coverage 0.886
_reflns_Friedel_fraction_full 0.916
_reflns_Friedel_fraction_max 0.909
_reflns_number_gt 8427
_reflns_number_total 9647
_reflns_threshold_expression 'I > 2\s(I)'
_cod_data_source_file ja5b06760_si_002.cif
_cod_data_source_block CMOM_1S_NB
_cod_database_code 4129483
_shelxl_version_number 2013-4
_shelx_space_group_comment
;
The symmetry employed for this shelxl refinement is uniquely defined
by the following loop, which should always be used as a source of
symmetry information in preference to the above space-group names.
They are only intended as comments.
;
_shelx_estimated_absorpt_t_max 0.715
_shelx_estimated_absorpt_t_min 0.578
_olex2_refinement_description
;
1. Fixed Uiso
 At 1.2 times of:
  All C(H) groups
 At 1.5 times of:
  All O(H) groups
2. Restrained distances
 O13-H13 = O17-H17
 0.88 with sigma of 0.02
 O17-H17 = O13-H13
 0.88 with sigma of 0.02
 O7-N2 = O8-N2 = O29A-N50 = O60-N50 = O59-N49 = O57-N49 = O58-N8 = O6-N8
 1.23 with sigma of 0.02
 N2-C7 = N50-C92 = N49-C1H = N8-C1G
 1.47 with sigma of 0.02
 C40-H13
 1.889034 with sigma of 0.02
 C38-H17
 1.897478 with sigma of 0.02
 O7-O8 = O60-O29A = O59-O57 = O58-O6
 2.17 with sigma of 0.04
 O7-C7 = O60-C92 = O57-C1H = O6-C1G
 2.31 with sigma of 0.04
 O58-C1G = C1H-O59 = C92-O29A = C7-O8
 2.31 with sigma of 0.04
 N2-C29
 2.45 with sigma of 0.04
 N8-C1C = C96-N50 = N49-C1J = C7-O8
 2.45 with sigma of 0.04
 N2-C13 = N50-C93 = N49-C1I = C1F-N8
 2.45 with sigma of 0.04
3. Restrained planarity
 O7, N2, O8, C7
 with sigma of 0.02
 C13, C7, C29, N2
 with sigma of 0.02
 C1G, O58, N8, O6
 with sigma of 0.02
 C1C, C1G, N8, C1F
 with sigma of 0.02
 O59, N49, C1H, O57
 with sigma of 0.02
 N49, C1H, C1I, C1J
 with sigma of 0.02
 O29A, N50, O60, C92
 with sigma of 0.02
 N50, C92, C96, C93
 with sigma of 0.02
4. Uiso/Uaniso restraints and constraints
C92 \\sim C93 \\sim C96 \\sim N50 \\sim C94 \\sim O60 \\sim O29A \\sim C17A
\\sim C95 \\sim C29 \\sim N2 \\sim O7 \\sim O8 \\sim C7 \\sim C13 \\sim C9
\\sim C5 \\sim C4 \\sim C1E \\sim C1H \\sim C1I \\sim C1J \\sim N49 \\sim C1D
\\sim O57 \\sim O59 \\sim C17 \\sim O58 \\sim C1G \\sim C1C \\sim C1F \\sim N8
\\sim C1A \\sim C15 \\sim O6 \\sim C1B: within 1.7A with sigma of 0.04 and
sigma for terminal atoms of 0.08
Uiso(C17A) = Uiso(C17)
Uiso(C29) = Uiso(O29A)
5. Others
 Sof(C92)=Sof(C93)=Sof(H93)=Sof(C94)=Sof(H94)=Sof(C17A)=Sof(H17B)=Sof(C95)=
 Sof(H95)=Sof(C96)=Sof(H96)=Sof(N50)=Sof(O60)=Sof(O29A)=FVAR(1)
 Sof(C1H)=Sof(C1I)=Sof(H1I)=Sof(C1D)=Sof(H1D)=Sof(C17)=Sof(H17A)=Sof(C1E)=
 Sof(H1E)=Sof(C1J)=Sof(H1J)=Sof(N49)=Sof(O57)=Sof(O59)=FVAR(2)
 Sof(C1G)=Sof(C1C)=Sof(H1C)=Sof(C1A)=Sof(H1A)=Sof(C1B)=Sof(H1B)=Sof(C15)=
 Sof(H15)=Sof(C1F)=Sof(H1F)=Sof(O6)=Sof(N8)=Sof(O58)=FVAR(3)
 Sof(N2)=Sof(O7)=Sof(O8)=Sof(C29)=Sof(H29)=Sof(C9)=Sof(H9)=Sof(C4)=Sof(H4)=
 Sof(C5)=Sof(H5)=Sof(C13)=Sof(H13A)=Sof(C7)=FVAR(4)
6.a Ternary CH refined with riding coordinates:
 C38(H38), C40(H40)
6.b Aromatic/amide H refined with riding coordinates:
 C8(H8), C12(H12), C16(H16), C18(H18), C20(H20), C21(H21), C22(H22), C23(H23),
 C24(H24), C26(H26), C30(H30), C31(H31), C32(H32), C33(H33), C41(H41), C46(H46),
  C49(H49), C50(H50), C57(H57), C59(H59), C61(H61), C62(H62), C65(H65),
 C67(H67), C68(H68), C70(H70), C75(H75), C91(H91), C72(H72), C1(H1), C6(H6),
 C3(H3), C11(H11), C2(H2), C1C(H1C), C1A(H1A), C1B(H1B), C15(H15), C1F(H1F),
 C29(H29), C9(H9), C4(H4), C5(H5), C13(H13A), C1I(H1I), C1D(H1D), C17(H17A),
 C1E(H1E), C1J(H1J), C93(H93), C94(H94), C17A(H17B), C95(H95), C96(H96)
6.c Fitted hexagon refined as free rotating group:
 C1G(C1C,C1A,C1B,C15,C1F), C29(C9,C4,C5,C13,C7), C1H(C1I,C1D,C17,C1E,C1J),
 C92(C93,C94,C17A,C95,C96)
;

loop_
_space_group_symop_operation_xyz
'x, y, z'
'-x, y+1/2, -z'

loop_
_atom_site_label
_atom_site_type_symbol
_atom_site_fract_x
_atom_site_fract_y
_atom_site_fract_z
_atom_site_U_iso_or_equiv
_atom_site_adp_type
_atom_site_occupancy
_atom_site_site_symmetry_order
_atom_site_calc_flag
_atom_site_refinement_flags_posn
_atom_site_refinement_flags_occupancy
_atom_site_disorder_assembly
_atom_site_disorder_group
Co1 Co -0.04432(12) 0.18183(5) 1.07918(12) 0.0301(3) Uani 1 1 d . . . .
Co2 Co 0.45687(12) 0.26113(5) 1.05656(12) 0.0298(3) Uani 1 1 d . . . .
O1 O 0.7688(6) 0.2142(3) 1.0750(6) 0.0357(14) Uani 1 1 d . . . .
O2 O 0.2687(6) 0.2283(3) 1.0642(5) 0.0346(14) Uani 1 1 d . . . .
O3 O 0.6465(6) 0.2880(3) 1.0555(5) 0.0352(14) Uani 1 1 d . . . .
O4 O 0.1451(6) 0.1556(2) 1.0814(6) 0.0343(14) Uani 1 1 d . . . .
N5 N -0.0433(7) 0.1761(4) 1.2676(7) 0.0391(17) Uani 1 1 d . . . .
N6 N -0.0429(7) 0.1779(4) 1.8872(6) 0.0369(16) Uani 1 1 d . . . .
N7 N 0.4600(7) 0.2640(4) 0.8650(6) 0.0366(17) Uani 1 1 d . . . .
C8 C -0.1509(10) 0.1838(6) 1.8289(10) 0.053(3) Uani 1 1 d . . . .
H8 H -0.2294 0.1901 1.8710 0.063 Uiso 1 1 calc R . . .
N9 N 0.4630(7) 0.2686(4) 0.2440(6) 0.0359(17) Uani 1 1 d . . . .
C10 C 0.2517(8) 0.1794(4) 1.0737(7) 0.0307(18) Uani 1 1 d . . . .
N11 N 0.3758(8) 0.3408(3) 1.0416(7) 0.0382(18) Uani 1 1 d . . . .
C12 C 0.3563(11) 0.2525(7) 0.8037(11) 0.063(4) Uani 1 1 d . . . .
H12 H 0.2811 0.2400 0.8442 0.075 Uiso 1 1 calc R . . .
O13 O 0.9869(6) 0.2692(3) 1.0909(6) 0.0399(14) Uani 1 1 d D . . .
H13 H 1.035(7) 0.283(3) 1.146(8) 0.060 Uiso 1 1 d DR . . .
C14 C -0.0463(9) 0.1710(4) 1.5118(8) 0.040(2) Uani 1 1 d . . . .
N15 N 0.1231(7) 0.6018(3) 0.9274(7) 0.0391(18) Uani 1 1 d . . . .
C16 C 0.3487(10) 0.2574(7) 0.6835(10) 0.064(4) Uani 1 1 d . . . .
H16 H 0.2681 0.2509 0.6445 0.076 Uiso 1 1 calc R . . .
O17 O 0.4864(6) 0.1736(3) 1.0508(6) 0.0435(15) Uani 1 1 d D . . .
H17 H 0.506(8) 0.170(4) 0.976(3) 0.065 Uiso 1 1 d DR . . .
C18 C 0.0651(9) 0.1811(6) 1.3328(8) 0.049(3) Uani 1 1 d . . . .
H18 H 0.1453 0.1872 1.2932 0.059 Uiso 1 1 calc R . . .
C19 C -0.0444(9) 0.1714(5) 1.6412(9) 0.045(2) Uani 1 1 d . . . .
C20 C -0.1565(9) 0.1814(6) 1.7083(9) 0.051(3) Uani 1 1 d . . . .
H20 H -0.2380 0.1866 1.6699 0.061 Uiso 1 1 calc R . . .
C21 C 0.5763(10) 0.2679(6) 0.4306(9) 0.054(3) Uani 1 1 d . . . .
H21 H 0.6571 0.2663 0.4716 0.065 Uiso 1 1 calc R . . .
C22 C 0.5631(11) 0.2832(5) 0.8078(10) 0.050(3) Uani 1 1 d . . . .
H22 H 0.6376 0.2945 0.8512 0.060 Uiso 1 1 calc R . . .
C23 C 0.0627(11) 0.1629(7) 1.8270(11) 0.064(4) Uani 1 1 d . . . .
H23 H 0.1402 0.1544 1.8691 0.077 Uiso 1 1 calc R . . .
C24 C 0.0683(10) 0.1780(6) 1.4509(9) 0.057(3) Uani 1 1 d . . . .
H24 H 0.1491 0.1808 1.4916 0.069 Uiso 1 1 calc R . . .
C25 C 0.4590(9) 0.2718(5) 0.6196(9) 0.043(2) Uani 1 1 d . . . .
C26 C -0.1579(10) 0.1632(5) 1.4492(9) 0.052(3) Uani 1 1 d . . . .
H26 H -0.2378 0.1555 1.4879 0.062 Uiso 1 1 calc R . . .
C27 C 0.4606(9) 0.2729(5) 0.4898(8) 0.041(2) Uani 1 1 d . . . .
C28 C 0.7542(8) 0.2654(4) 1.0668(7) 0.0314(19) Uani 1 1 d . . . .
C30 C 0.5653(10) 0.2873(5) 0.6835(9) 0.050(3) Uani 1 1 d . . . .
H30 H 0.6409 0.3008 0.6451 0.060 Uiso 1 1 calc R . . .
C31 C 0.5727(9) 0.2653(6) 0.3109(8) 0.048(3) Uani 1 1 d . . . .
H31 H 0.6536 0.2608 0.2714 0.057 Uiso 1 1 calc R . . .
C32 C -0.1536(10) 0.1667(5) 1.3304(9) 0.052(3) Uani 1 1 d . . . .
H32 H -0.2332 0.1623 1.2886 0.063 Uiso 1 1 calc R . . .
C33 C 0.0650(11) 0.1591(6) 1.7079(10) 0.063(4) Uani 1 1 d . . . .
H33 H 0.1429 0.1479 1.6699 0.076 Uiso 1 1 calc R . . .
C38 C 0.3730(9) 0.1426(4) 1.0755(9) 0.042(2) Uani 1 1 d D . . .
H38 H 0.3627 0.1148 1.0125 0.050 Uiso 1 1 calc R . . .
C39 C 0.2770(9) 0.4432(4) 0.9900(9) 0.040(2) Uani 1 1 d . . . .
C40 C 0.8751(9) 0.3015(4) 1.0723(9) 0.042(2) Uani 1 1 d D . . .
H40 H 0.8656 0.3268 1.1401 0.050 Uiso 1 1 calc R . . .
C41 C 0.3524(9) 0.2765(5) 0.3038(9) 0.049(3) Uani 1 1 d . . . .
H41 H 0.2732 0.2806 0.2612 0.059 Uiso 1 1 calc R . . .
C46 C 0.2477(11) 0.5925(5) 0.9377(15) 0.068(4) Uani 1 1 d . . . .
H46 H 0.3058 0.6223 0.9306 0.081 Uiso 1 1 calc R . . .
O47 O 0.5681(7) 0.1396(4) 0.8451(8) 0.064(2) Uani 1 1 d . . . .
C49 C 0.2526(11) 0.3494(5) 1.0216(14) 0.061(4) Uani 1 1 d . . . .
H49 H 0.1954 0.3191 1.0243 0.073 Uiso 1 1 calc R . . .
C50 C 0.4524(12) 0.3825(6) 1.034(2) 0.100(7) Uani 1 1 d . . . .
H50 H 0.5436 0.3776 1.0458 0.120 Uiso 1 1 calc R . . .
C51 C 0.2235(9) 0.4984(4) 0.9636(9) 0.039(2) Uani 1 1 d . . . .
C52 C 0.8820(10) 0.3349(5) 0.9603(10) 0.053(3) Uani 1 1 d . . . .
O56 O 0.5242(12) 0.1353(7) 0.6619(10) 0.109(4) Uani 1 1 d . . . .
C57 C 0.3477(9) 0.2791(5) 0.4237(8) 0.048(3) Uani 1 1 d . . . .
H57 H 0.2665 0.2852 0.4617 0.057 Uiso 1 1 calc R . . .
C59 C 0.4052(13) 0.4346(6) 1.009(2) 0.115(9) Uani 1 1 d . . . .
H59 H 0.4645 0.4641 1.0058 0.138 Uiso 1 1 calc R . . .
C61 C 0.1988(11) 0.3992(5) 0.9968(13) 0.061(3) Uani 1 1 d . . . .
H61 H 0.1073 0.4026 0.9846 0.074 Uiso 1 1 calc R . . .
C62 C 0.0524(12) 0.5590(6) 0.927(2) 0.102(7) Uani 1 1 d . . . .
H62 H -0.0388 0.5635 0.9148 0.122 Uiso 1 1 calc R . . .
C64 C 0.3817(10) 0.1136(5) 1.1918(10) 0.052(3) Uani 1 1 d . . . .
C65 C 0.371(2) 0.0683(12) 1.418(2) 0.156(12) Uani 1 1 d . . . .
H65 H 0.3718 0.0521 1.4930 0.187 Uiso 1 1 calc R . . .
C67 C 0.4558(16) 0.1353(6) 1.2810(13) 0.077(4) Uani 1 1 d . . . .
H67 H 0.5118 0.1653 1.2676 0.092 Uiso 1 1 calc R . . .
C68 C 0.3013(11) 0.5419(5) 0.9584(14) 0.063(4) Uani 1 1 d . . . .
H68 H 0.3930 0.5380 0.9689 0.076 Uiso 1 1 calc R . . .
C70 C 0.0963(14) 0.5075(6) 0.944(2) 0.118(9) Uani 1 1 d . . . .
H70 H 0.0367 0.4780 0.9411 0.142 Uiso 1 1 calc R . . .
C75 C 0.9492(18) 0.3166(6) 0.8649(13) 0.084(5) Uani 1 1 d . . . .
H75 H 0.9974 0.2837 0.8678 0.101 Uiso 1 1 calc R . . .
C91 C 0.3018(16) 0.0697(7) 1.2197(15) 0.088(5) Uani 1 1 d . . . .
H91 H 0.2503 0.0538 1.1595 0.105 Uiso 1 1 calc R . . .
O42 O 0.0645(7) 0.3097(4) 1.2934(8) 0.058(2) Uani 1 1 d . . . .
O44 O -0.1310(8) 0.2975(4) 1.3578(9) 0.074(3) Uani 1 1 d . . . .
O45 O 0.0249(9) 0.3160(5) 1.4806(8) 0.081(3) Uani 1 1 d . . . .
N48 N -0.0155(9) 0.3079(4) 1.3787(9) 0.052(2) Uani 1 1 d . . . .
C72 C 0.8113(19) 0.4153(8) 0.857(2) 0.108(7) Uani 1 1 d . . . .
H72 H 0.7659 0.4489 0.8562 0.130 Uiso 1 1 calc R . . .
C1 C 0.945(3) 0.3493(10) 0.7578(14) 0.123(9) Uani 1 1 d . . . .
H1 H 0.9889 0.3384 0.6887 0.148 Uiso 1 1 calc R . . .
C6 C 0.8168(13) 0.3837(6) 0.9570(16) 0.080(5) Uani 1 1 d . . . .
H6 H 0.7741 0.3961 1.0257 0.096 Uiso 1 1 calc R . . .
C3 C 0.872(3) 0.3967(10) 0.762(2) 0.122(9) Uani 1 1 d . . . .
H3 H 0.8659 0.4175 0.6923 0.146 Uiso 1 1 calc R . . .
C11 C 0.446(2) 0.1115(8) 1.3929(15) 0.104(6) Uani 1 1 d . . . .
H11 H 0.4951 0.1271 1.4549 0.125 Uiso 1 1 calc R . . .
N1 N 0.4864(11) 0.1349(5) 0.7663(10) 0.070(3) Uani 1 1 d . . . .
O5 O 0.3677(8) 0.1299(5) 0.7877(11) 0.088(3) Uani 1 1 d . . . .
C2 C 0.295(2) 0.0488(10) 1.3288(19) 0.119(8) Uani 1 1 d . . . .
H2 H 0.2355 0.0201 1.3442 0.143 Uiso 1 1 calc R . . .
C1G C 0.177(2) 0.4775(12) 1.611(2) 0.104(13) Uiso 0.372(14) 1 d D P A 2
C1C C 0.279(3) 0.5117(10) 1.644(3) 0.096(13) Uiso 0.372(14) 1 d DG P A 2
H1C H 0.2664 0.5498 1.6431 0.115 Uiso 0.372(14) 1 calc R P A 2
C1A C 0.398(3) 0.4901(13) 1.679(3) 0.109(15) Uiso 0.372(14) 1 d G P A 2
H1A H 0.4672 0.5134 1.7019 0.131 Uiso 0.372(14) 1 calc R P A 2
C1B C 0.416(3) 0.4343(14) 1.681(3) 0.121(17) Uiso 0.372(14) 1 d G P A 2
H1B H 0.4972 0.4195 1.7049 0.145 Uiso 0.372(14) 1 calc R P A 2
C15 C 0.314(3) 0.4001(10) 1.648(3) 0.100(14) Uiso 0.372(14) 1 d G P A 2
H15 H 0.3264 0.3620 1.6491 0.120 Uiso 0.372(14) 1 calc R P A 2
C1F C 0.195(3) 0.4217(11) 1.613(3) 0.088(12) Uiso 0.372(14) 1 d DG P A 2
H1F H 0.1255 0.3984 1.5903 0.105 Uiso 0.372(14) 1 calc R P A 2
O6 O -0.025(4) 0.470(2) 1.524(4) 0.160(19) Uiso 0.372(14) 1 d D P A 2
N2 N 0.723(2) 0.5079(7) 1.1390(18) 0.091(7) Uiso 0.558(13) 1 d D P B 1
O7 O 0.828(3) 0.5269(12) 1.116(3) 0.139(10) Uiso 0.558(13) 1 d D P B 1
O8 O 0.633(2) 0.5183(11) 1.074(2) 0.127(9) Uiso 0.558(13) 1 d D P B 1
C29 C 0.592(3) 0.4590(16) 1.293(3) 0.25(2) Uiso 0.558(13) 1 d D P B 1
H29 H 0.5115 0.4707 1.2608 0.299 Uiso 0.558(13) 1 calc R P B 1
C9 C 0.593(4) 0.4265(18) 1.393(3) 0.22(3) Uiso 0.558(13) 1 d G P B 1
H9 H 0.5130 0.4160 1.4280 0.269 Uiso 0.558(13) 1 calc R P B 1
C4 C 0.711(5) 0.4095(13) 1.441(2) 0.149(17) Uiso 0.558(13) 1 d G P B 1
H4 H 0.7118 0.3873 1.5084 0.178 Uiso 0.558(13) 1 calc R P B 1
C5 C 0.828(4) 0.4249(17) 1.389(3) 0.23(3) Uiso 0.558(13) 1 d G P B 1
H5 H 0.9091 0.4133 1.4216 0.281 Uiso 0.558(13) 1 calc R P B 1
C13 C 0.828(3) 0.4574(15) 1.290(3) 0.27(3) Uiso 0.558(13) 1 d DG P B 1
H13A H 0.9076 0.4680 1.2544 0.325 Uiso 0.558(13) 1 calc R P B 1
C7 C 0.709(3) 0.4745(8) 1.2419(18) 0.120(12) Uiso 0.558(13) 1 d DG P B 1
N8 N 0.051(3) 0.4994(17) 1.576(3) 0.143(19) Uiso 0.372(14) 1 d D P A 2
C1H C 0.264(3) 0.4639(14) 1.514(2) 0.101(16) Uiso 0.271(13) 1 d D P C 1
C1I C 0.203(3) 0.4283(13) 1.437(3) 0.077(13) Uiso 0.271(13) 1 d DG P C 1
H1I H 0.1817 0.3926 1.4621 0.093 Uiso 0.271(13) 1 calc R P C 1
C1D C 0.171(4) 0.4449(16) 1.324(3) 0.105(18) Uiso 0.271(13) 1 d G P C 1
H1D H 0.1292 0.4206 1.2720 0.126 Uiso 0.271(13) 1 calc R P C 1
C17 C 0.202(4) 0.4971(18) 1.288(3) 0.094(11) Uiso 0.271(13) 1 d G P C 1
H17A H 0.1806 0.5084 1.2107 0.113 Uiso 0.271(13) 1 calc R P C 1
C1E C 0.264(4) 0.5327(14) 1.364(3) 0.097(17) Uiso 0.271(13) 1 d G P C 1
H1E H 0.2843 0.5683 1.3395 0.116 Uiso 0.271(13) 1 calc R P C 1
C1J C 0.295(4) 0.5161(14) 1.477(3) 0.097(17) Uiso 0.271(13) 1 d DG P C 1
H1J H 0.3368 0.5404 1.5296 0.116 Uiso 0.271(13) 1 calc R P C 1
N49 N 0.294(3) 0.4438(18) 1.631(3) 0.109(14) Uiso 0.271(13) 1 d D P C 1
O57 O 0.254(7) 0.398(2) 1.652(6) 0.17(3) Uiso 0.271(13) 1 d D P C 1
O58 O 0.033(7) 0.546(2) 1.601(7) 0.31(5) Uiso 0.372(14) 1 d D P A 2
O59 O 0.355(7) 0.473(3) 1.697(5) 0.19(3) Uiso 0.271(13) 1 d D P C 1
C92 C 0.380(3) 0.4588(17) 1.357(3) 0.13(2) Uiso 0.326(16) 1 d D P D 2
C93 C 0.276(4) 0.4237(13) 1.338(3) 0.088(13) Uiso 0.326(16) 1 d DG P D 2
H93 H 0.2873 0.3859 1.3495 0.106 Uiso 0.326(16) 1 calc R P D 2
C94 C 0.157(3) 0.4440(16) 1.301(4) 0.117(18) Uiso 0.326(16) 1 d G P D 2
H94 H 0.0855 0.4200 1.2870 0.140 Uiso 0.326(16) 1 calc R P D 2
C17A C 0.141(3) 0.4993(17) 1.283(4) 0.094(11) Uiso 0.326(16) 1 d G P D 2
H17B H 0.0588 0.5131 1.2577 0.113 Uiso 0.326(16) 1 calc R P D 2
C95 C 0.245(4) 0.5343(13) 1.303(5) 0.14(2) Uiso 0.326(16) 1 d G P D 2
H95 H 0.2338 0.5721 1.2910 0.163 Uiso 0.326(16) 1 calc R P D 2
C96 C 0.365(4) 0.5141(16) 1.340(4) 0.14(2) Uiso 0.326(16) 1 d DG P D 2
H96 H 0.4356 0.5381 1.3535 0.171 Uiso 0.326(16) 1 calc R P D 2
N50 N 0.505(4) 0.438(2) 1.397(4) 0.22(3) Uiso 0.326(16) 1 d D P D 2
O60 O 0.521(8) 0.389(3) 1.397(9) 0.34(5) Uiso 0.326(16) 1 d D P D 2
O29A O 0.592(6) 0.468(3) 1.431(8) 0.25(2) Uiso 0.326(16) 1 d D P D 2

loop_
_atom_site_aniso_label
_atom_site_aniso_U_11
_atom_site_aniso_U_22
_atom_site_aniso_U_33
_atom_site_aniso_U_23
_atom_site_aniso_U_13
_atom_site_aniso_U_12
Co1 0.0279(7) 0.0313(8) 0.0311(7) -0.0005(6) 0.0015(5) -0.0006(6)
Co2 0.0281(7) 0.0315(8) 0.0298(7) 0.0016(6) 0.0010(5) 0.0001(6)
O1 0.030(3) 0.031(4) 0.045(4) 0.002(3) -0.003(3) 0.001(3)
O2 0.031(3) 0.035(4) 0.038(3) 0.004(3) 0.000(3) -0.003(3)
O3 0.033(3) 0.036(3) 0.037(3) -0.001(3) -0.003(3) 0.003(3)
O4 0.027(3) 0.031(3) 0.045(4) 0.001(3) 0.004(2) -0.002(3)
N5 0.036(4) 0.042(5) 0.039(4) -0.003(4) 0.003(3) -0.004(4)
N6 0.035(4) 0.039(4) 0.037(4) 0.002(4) 0.002(3) 0.004(3)
N7 0.036(4) 0.047(5) 0.026(4) 0.004(4) 0.003(3) 0.000(4)
C8 0.037(5) 0.077(8) 0.044(6) -0.006(6) 0.001(4) -0.002(5)
N9 0.033(4) 0.047(5) 0.028(4) 0.002(3) 0.002(3) -0.001(3)
C10 0.034(5) 0.034(5) 0.024(4) -0.007(4) -0.001(3) 0.008(4)
N11 0.038(4) 0.027(4) 0.050(5) 0.000(3) 0.001(3) 0.000(3)
C12 0.042(6) 0.098(11) 0.048(7) 0.012(7) 0.002(5) -0.009(6)
O13 0.031(3) 0.036(4) 0.052(4) 0.003(3) -0.003(3) -0.002(3)
C14 0.032(5) 0.053(6) 0.034(5) -0.004(4) 0.006(4) 0.004(4)
N15 0.035(4) 0.040(5) 0.042(4) 0.004(3) 0.001(3) 0.001(3)
C16 0.031(5) 0.117(11) 0.043(6) -0.004(7) 0.006(4) -0.012(6)
O17 0.038(3) 0.032(4) 0.061(4) 0.001(3) 0.003(3) 0.003(3)
C18 0.033(5) 0.095(8) 0.020(4) -0.002(5) 0.004(3) -0.006(5)
C19 0.035(5) 0.054(7) 0.047(6) 0.001(5) 0.003(4) 0.000(4)
C20 0.028(5) 0.077(8) 0.047(6) -0.005(6) -0.001(4) -0.001(5)
C21 0.036(5) 0.088(9) 0.040(6) -0.001(6) -0.003(4) -0.004(6)
C22 0.041(5) 0.065(7) 0.043(6) 0.001(5) -0.001(4) -0.006(5)
C23 0.032(5) 0.110(12) 0.051(7) -0.003(7) 0.002(5) 0.016(6)
C24 0.037(5) 0.092(10) 0.043(6) 0.000(6) -0.008(4) -0.012(6)
C25 0.040(5) 0.053(6) 0.035(5) 0.009(4) -0.002(4) -0.001(4)
C26 0.037(5) 0.080(9) 0.040(6) 0.001(5) 0.003(4) -0.002(5)
C27 0.035(5) 0.065(7) 0.022(4) 0.005(4) -0.001(4) -0.007(4)
C28 0.028(4) 0.039(5) 0.027(4) -0.005(4) 0.000(3) 0.000(4)
C30 0.043(5) 0.074(8) 0.032(5) 0.013(5) 0.002(4) -0.011(5)
C31 0.030(4) 0.084(8) 0.029(5) 0.004(5) 0.006(4) 0.000(5)
C32 0.040(5) 0.082(9) 0.034(5) 0.008(5) 0.001(4) 0.000(5)
C33 0.036(5) 0.116(12) 0.037(6) -0.011(6) 0.002(4) 0.021(6)
C38 0.039(5) 0.039(6) 0.047(6) -0.003(4) 0.000(4) 0.009(4)
C39 0.030(5) 0.032(5) 0.059(6) 0.002(4) -0.002(4) -0.001(4)
C40 0.031(5) 0.038(6) 0.056(6) 0.001(4) -0.003(4) 0.001(4)
C41 0.028(5) 0.081(8) 0.037(5) 0.001(5) -0.005(4) 0.000(5)
C46 0.035(6) 0.040(7) 0.127(12) 0.001(7) -0.010(6) -0.004(5)
O47 0.042(4) 0.078(6) 0.073(6) -0.020(4) -0.007(4) 0.001(4)
C49 0.036(6) 0.029(6) 0.118(11) 0.021(6) 0.006(6) -0.004(4)
C50 0.029(6) 0.035(7) 0.24(2) 0.017(9) -0.015(9) 0.007(5)
C51 0.033(5) 0.038(5) 0.047(6) -0.002(4) 0.006(4) 0.001(4)
C52 0.049(6) 0.051(6) 0.059(7) 0.014(5) -0.006(5) -0.021(5)
O56 0.095(8) 0.163(13) 0.068(7) -0.028(7) 0.001(6) -0.008(8)
C57 0.032(5) 0.087(9) 0.024(5) 0.004(5) 0.004(4) 0.001(5)
C59 0.032(6) 0.031(7) 0.28(3) 0.021(10) 0.002(10) -0.006(5)
C61 0.034(5) 0.038(6) 0.113(11) 0.014(6) -0.002(6) 0.000(5)
C62 0.034(7) 0.046(8) 0.23(2) 0.018(10) -0.021(9) -0.003(6)
C64 0.048(6) 0.057(6) 0.051(6) 0.018(5) 0.004(5) 0.008(5)
C65 0.15(2) 0.18(2) 0.13(2) 0.111(19) -0.063(17) -0.053(18)
C67 0.095(10) 0.065(8) 0.070(9) 0.017(7) -0.024(8) 0.009(7)
C68 0.031(5) 0.042(6) 0.117(11) 0.010(6) -0.009(6) 0.000(5)
C70 0.044(7) 0.032(7) 0.28(3) 0.020(10) -0.031(11) 0.000(6)
C75 0.123(13) 0.061(8) 0.069(9) 0.001(7) 0.014(9) -0.038(9)
C91 0.091(10) 0.078(10) 0.095(11) 0.031(8) -0.035(9) -0.035(8)
O42 0.037(4) 0.071(5) 0.067(5) -0.020(4) 0.007(3) -0.011(3)
O44 0.040(4) 0.105(7) 0.077(6) -0.009(5) 0.007(4) -0.001(4)
O45 0.070(6) 0.116(8) 0.057(5) -0.026(5) -0.010(4) 0.008(5)
N48 0.048(5) 0.054(6) 0.055(6) -0.006(4) -0.003(4) -0.003(4)
C72 0.095(12) 0.087(13) 0.142(19) 0.059(13) -0.024(12) -0.002(10)
C1 0.21(2) 0.120(17) 0.037(8) -0.007(9) 0.032(11) -0.061(17)
C6 0.057(7) 0.056(8) 0.126(13) 0.040(8) -0.007(8) -0.005(6)
C3 0.17(2) 0.097(16) 0.098(15) 0.049(12) -0.047(15) -0.057(15)
C11 0.160(18) 0.089(12) 0.063(9) 0.015(8) -0.036(11) 0.017(12)
N1 0.064(7) 0.086(8) 0.061(7) -0.015(6) 0.005(5) 0.008(6)
O5 0.044(5) 0.107(8) 0.112(9) 0.007(7) -0.009(5) -0.012(5)
C2 0.112(14) 0.138(18) 0.108(15) 0.066(14) -0.017(12) -0.034(13)

loop_
_atom_type_symbol
_atom_type_description
_atom_type_scat_dispersion_real
_atom_type_scat_dispersion_imag
_atom_type_scat_source
C C 0.0181 0.0091 'International Tables Vol C Tables 4.2.6.8 and 6.1.1.4'
H H 0.0000 0.0000 'International Tables Vol C Tables 4.2.6.8 and 6.1.1.4'
Co Co -2.3653 3.6143 'International Tables Vol C Tables 4.2.6.8 and 6.1.1.4'
N N 0.0311 0.0180 'International Tables Vol C Tables 4.2.6.8 and 6.1.1.4'
O O 0.0492 0.0322 'International Tables Vol C Tables 4.2.6.8 and 6.1.1.4'

loop_
_geom_angle_atom_site_label_1
_geom_angle_atom_site_label_2
_geom_angle_atom_site_label_3
_geom_angle
_geom_angle_site_symmetry_1
_geom_angle_site_symmetry_3
O1 Co1 N5 92.9(3) 1_455 .
O1 Co1 N6 90.1(3) 1_455 1_554
O1 Co1 O13 75.8(2) 1_455 1_455
O1 Co1 N15 90.5(3) 1_455 2_547
O4 Co1 O1 175.7(3) . 1_455
O4 Co1 N5 87.9(3) . .
O4 Co1 N6 89.4(3) . 1_554
O4 Co1 O13 100.0(2) . 1_455
O4 Co1 N15 93.7(3) . 2_547
N5 Co1 N6 173.6(4) . 1_554
N5 Co1 O13 90.2(3) . 1_455
O13 Co1 N6 96.0(3) 1_455 1_554
N15 Co1 N5 88.6(3) 2_547 .
N15 Co1 N6 85.8(3) 2_547 1_554
N15 Co1 O13 166.2(3) 2_547 1_455
O2 Co2 N7 94.0(3) . .
O2 Co2 N9 90.9(3) . 1_556
O2 Co2 N11 90.2(3) . .
O2 Co2 O17 75.2(3) . .
O3 Co2 O2 175.5(3) . .
O3 Co2 N7 88.2(3) . .
O3 Co2 N9 87.3(3) . 1_556
O3 Co2 N11 93.9(3) . .
O3 Co2 O17 100.9(3) . .
N9 Co2 N7 172.8(4) 1_556 .
N9 Co2 O17 96.3(3) 1_556 .
N11 Co2 N7 84.1(3) . .
N11 Co2 N9 90.7(3) . 1_556
N11 Co2 O17 163.8(3) . .
O17 Co2 N7 90.0(3) . .
C28 O1 Co1 119.5(5) . 1_655
C10 O2 Co2 121.1(6) . .
C28 O3 Co2 133.9(6) . .
C10 O4 Co1 132.9(6) . .
C18 N5 Co1 123.4(6) . .
C18 N5 C32 114.2(8) . .
C32 N5 Co1 122.4(6) . .
C8 N6 Co1 120.0(7) . 1_556
C8 N6 C23 117.1(9) . .
C23 N6 Co1 122.3(7) . 1_556
C12 N7 Co2 121.2(7) . .
C12 N7 C22 117.4(9) . .
C22 N7 Co2 121.1(7) . .
N6 C8 H8 118.6 . .
N6 C8 C20 122.8(10) . .
C20 C8 H8 118.6 . .
C31 N9 Co2 125.3(6) . 1_554
C41 N9 Co2 119.9(6) . 1_554
C41 N9 C31 114.8(8) . .
O2 C10 O4 126.8(8) . .
O2 C10 C38 118.0(8) . .
O4 C10 C38 115.2(9) . .
C49 N11 Co2 122.6(7) . .
C50 N11 Co2 120.1(7) . .
C50 N11 C49 116.4(10) . .
N7 C12 H12 117.9 . .
N7 C12 C16 124.1(10) . .
C16 C12 H12 117.9 . .
Co1 O13 H13 121(6) 1_655 .
C40 O13 Co1 115.6(6) . 1_655
C40 O13 H13 110(3) . .
C24 C14 C19 119.7(9) . .
C26 C14 C19 122.5(9) . .
C26 C14 C24 117.9(9) . .
C46 N15 Co1 122.5(8) . 2_557
C62 N15 Co1 123.4(8) . 2_557
C62 N15 C46 114.0(11) . .
C12 C16 H16 120.0 . .
C12 C16 C25 120.0(10) . .
C25 C16 H16 120.0 . .
Co2 O17 H17 99(8) . .
C38 O17 Co2 114.6(6) . .
C38 O17 H17 109(3) . .
N5 C18 H18 117.7 . .
N5 C18 C24 124.6(9) . .
C24 C18 H18 117.7 . .
C20 C19 C14 122.6(9) . .
C33 C19 C14 123.8(9) . .
C33 C19 C20 113.5(10) . .
C8 C20 C19 121.3(9) . .
C8 C20 H20 119.3 . .
C19 C20 H20 119.3 . .
C27 C21 H21 120.8 . .
C27 C21 C31 118.4(9) . .
C31 C21 H21 120.8 . .
N7 C22 H22 119.0 . .
N7 C22 C30 122.0(10) . .
C30 C22 H22 119.0 . .
N6 C23 H23 118.4 . .
N6 C23 C33 123.3(10) . .
C33 C23 H23 118.4 . .
C14 C24 H24 120.2 . .
C18 C24 C14 119.5(9) . .
C18 C24 H24 120.2 . .
C16 C25 C27 122.7(9) . .
C30 C25 C16 115.9(10) . .
C30 C25 C27 121.4(9) . .
C14 C26 H26 120.4 . .
C32 C26 C14 119.2(10) . .
C32 C26 H26 120.4 . .
C21 C27 C25 120.2(9) . .
C21 C27 C57 117.4(9) . .
C57 C27 C25 122.4(9) . .
O1 C28 C40 118.8(8) . .
O3 C28 O1 123.8(8) . .
O3 C28 C40 117.4(9) . .
C22 C30 H30 120.0 . .
C25 C30 C22 120.0(9) . .
C25 C30 H30 120.0 . .
N9 C31 C21 125.4(9) . .
N9 C31 H31 117.3 . .
C21 C31 H31 117.3 . .
N5 C32 C26 124.4(10) . .
N5 C32 H32 117.8 . .
C26 C32 H32 117.8 . .
C19 C33 H33 119.4 . .
C23 C33 C19 121.2(10) . .
C23 C33 H33 119.4 . .
C10 C38 H38 108.2 . .
O17 C38 C10 109.7(8) . .
O17 C38 H38 108.2 . .
O17 C38 C64 112.5(8) . .
C64 C38 C10 109.8(8) . .
C64 C38 H38 108.2 . .
C59 C39 C51 122.2(9) . .
C59 C39 C61 116.0(10) . .
C61 C39 C51 121.8(8) . .
O13 C40 C28 109.3(8) . .
O13 C40 H40 108.5 . .
O13 C40 C52 113.2(8) . .
C28 C40 H40 108.5 . .
C52 C40 C28 108.7(8) . .
C52 C40 H40 108.5 . .
N9 C41 H41 118.4 . .
N9 C41 C57 123.2(9) . .
C57 C41 H41 118.4 . .
N15 C46 H46 117.9 . .
N15 C46 C68 124.2(11) . .
C68 C46 H46 117.9 . .
N11 C49 H49 117.6 . .
N11 C49 C61 124.7(10) . .
C61 C49 H49 117.6 . .
N11 C50 H50 118.9 . .
N11 C50 C59 122.3(11) . .
C59 C50 H50 118.9 . .
C68 C51 C39 121.5(8) . .
C68 C51 C70 115.8(11) . .
C70 C51 C39 122.7(10) . .
C75 C52 C40 121.0(12) . .
C75 C52 C6 120.8(13) . .
C6 C52 C40 118.2(12) . .
C27 C57 H57 119.7 . .
C41 C57 C27 120.5(9) . .
C41 C57 H57 119.7 . .
C39 C59 C50 120.9(12) . .
C39 C59 H59 119.5 . .
C50 C59 H59 119.5 . .
C39 C61 C49 119.6(10) . .
C39 C61 H61 120.2 . .
C49 C61 H61 120.2 . .
N15 C62 H62 117.1 . .
N15 C62 C70 125.8(12) . .
C70 C62 H62 117.1 . .
C67 C64 C38 119.8(11) . .
C67 C64 C91 117.2(12) . .
C91 C64 C38 122.3(11) . .
C11 C65 H65 121.7 . .
C11 C65 C2 116.6(17) . .
C2 C65 H65 121.7 . .
C64 C67 H67 121.1 . .
C64 C67 C11 117.8(15) . .
C11 C67 H67 121.1 . .
C46 C68 H68 120.1 . .
C51 C68 C46 119.8(10) . .
C51 C68 H68 120.1 . .
C51 C70 C62 120.0(13) . .
C51 C70 H70 120.0 . .
C62 C70 H70 120.0 . .
C52 C75 H75 121.1 . .
C52 C75 C1 117.8(17) . .
C1 C75 H75 121.1 . .
C64 C91 H91 118.7 . .
C2 C91 C64 122.6(16) . .
C2 C91 H91 118.7 . .
O44 N48 O42 118.4(9) . .
O44 N48 O45 121.9(10) . .
O45 N48 O42 119.7(9) . .
C6 C72 H72 121.4 . .
C3 C72 H72 121.4 . .
C3 C72 C6 117.3(19) . .
C75 C1 H1 121.5 . .
C3 C1 C75 116.9(18) . .
C3 C1 H1 121.5 . .
C52 C6 C72 122.3(18) . .
C52 C6 H6 118.8 . .
C72 C6 H6 118.8 . .
C72 C3 C1 124.7(17) . .
C72 C3 H3 117.6 . .
C1 C3 H3 117.6 . .
C65 C11 C67 124.3(19) . .
C65 C11 H11 117.8 . .
C67 C11 H11 117.8 . .
O47 N1 O56 118.9(11) . .
O47 N1 O5 121.7(12) . .
O5 N1 O56 119.3(12) . .
C65 C2 H2 119.4 . .
C91 C2 C65 121.3(18) . .
C91 C2 H2 119.4 . .
C1C C1G C1F 120.0 . .
C1C C1G N8 121(2) . .
C1F C1G N8 119(2) . .
C1G C1C H1C 120.0 . .
C1A C1C C1G 120.0 . .
C1A C1C H1C 120.0 . .
C1C C1A H1A 120.0 . .
C1C C1A C1B 120.0 . .
C1B C1A H1A 120.0 . .
C1A C1B H1B 120.0 . .
C1A C1B C15 120.0 . .
C15 C1B H1B 120.0 . .
C1B C15 H15 120.0 . .
C1F C15 C1B 120.0 . .
C1F C15 H15 120.0 . .
C1G C1F H1F 120.0 . .
C15 C1F C1G 120.0 . .
C15 C1F H1F 120.0 . .
O7 N2 O8 118(3) . .
O7 N2 C7 119(2) . .
O8 N2 C7 123(2) . .
C9 C29 H29 120.0 . .
C9 C29 C7 120.0 . .
C7 C29 H29 120.0 . .
C29 C9 H9 120.0 . .
C29 C9 C4 120.0 . .
C4 C9 H9 120.0 . .
C9 C4 H4 120.0 . .
C5 C4 C9 120.0 . .
C5 C4 H4 120.0 . .
C4 C5 H5 120.0 . .
C4 C5 C13 120.0 . .
C13 C5 H5 120.0 . .
C5 C13 H13A 120.0 . .
C7 C13 C5 120.0 . .
C7 C13 H13A 120.0 . .
C29 C7 N2 126(2) . .
C13 C7 N2 114(2) . .
C13 C7 C29 120.0 . .
O6 N8 C1G 119(3) . .
O58 N8 C1G 115(4) . .
O58 N8 O6 126(4) . .
C1I C1H C1J 120.0 . .
C1I C1H N49 117(2) . .
C1J C1H N49 123(2) . .
C1H C1I H1I 120.0 . .
C1D C1I C1H 120.0 . .
C1D C1I H1I 120.0 . .
C1I C1D H1D 120.0 . .
C1I C1D C17 120.0 . .
C17 C1D H1D 120.0 . .
C1D C17 H17A 120.0 . .
C1E C17 C1D 120.0 . .
C1E C17 H17A 120.0 . .
C17 C1E H1E 120.0 . .
C17 C1E C1J 120.0 . .
C1J C1E H1E 120.0 . .
C1H C1J H1J 120.0 . .
C1E C1J C1H 120.0 . .
C1E C1J H1J 120.0 . .
O57 N49 C1H 115(3) . .
O59 N49 C1H 119(4) . .
O59 N49 O57 126(4) . .
C93 C92 C96 120.0 . .
C93 C92 N50 120(2) . .
C96 C92 N50 120(2) . .
C92 C93 H93 120.0 . .
C92 C93 C94 120.0 . .
C94 C93 H93 120.0 . .
C93 C94 H94 120.0 . .
C17A C94 C93 120.0 . .
C17A C94 H94 120.0 . .
C94 C17A H17B 120.0 . .
C94 C17A C95 120.0 . .
C95 C17A H17B 120.0 . .
C17A C95 H95 120.0 . .
C17A C95 C96 120.0 . .
C96 C95 H95 120.0 . .
C92 C96 H96 120.0 . .
C95 C96 C92 120.0 . .
C95 C96 H96 120.0 . .
O60 N50 C92 118(4) . .
O60 N50 O29A 120(4) . .
O29A N50 C92 121(4) . .

loop_
_geom_bond_atom_site_label_1
_geom_bond_atom_site_label_2
_geom_bond_distance
_geom_bond_site_symmetry_2
Co1 O1 2.073(6) 1_455
Co1 O4 2.043(6) .
Co1 N5 2.158(8) .
Co1 N6 2.195(8) 1_554
Co1 O13 2.185(7) 1_455
Co1 N15 2.136(8) 2_547
Co2 O2 2.091(6) .
Co2 O3 2.050(6) .
Co2 N7 2.189(7) .
Co2 N9 2.150(7) 1_556
Co2 N11 2.142(8) .
Co2 O17 2.184(7) .
O1 Co1 2.073(6) 1_655
O1 C28 1.275(13) .
O2 C10 1.224(13) .
O3 C28 1.242(11) .
O4 C10 1.242(11) .
N5 C18 1.341(12) .
N5 C32 1.357(13) .
N6 Co1 2.195(8) 1_556
N6 C8 1.298(13) .
N6 C23 1.334(14) .
N7 C12 1.302(14) .
N7 C22 1.329(14) .
C8 H8 0.9500 .
C8 C20 1.381(15) .
N9 Co2 2.150(7) 1_554
N9 C31 1.360(12) .
N9 C41 1.337(13) .
C10 C38 1.539(13) .
N11 C49 1.298(14) .
N11 C50 1.298(16) .
C12 H12 0.9500 .
C12 C16 1.380(17) .
O13 Co1 2.185(7) 1_655
O13 H13 0.88(2) .
O13 C40 1.411(12) .
C14 C19 1.479(15) .
C14 C24 1.374(14) .
C14 C26 1.360(14) .
N15 Co1 2.136(8) 2_557
N15 C46 1.300(14) .
N15 C62 1.283(17) .
C16 H16 0.9500 .
C16 C25 1.392(15) .
O17 H17 0.88(2) .
O17 C38 1.418(13) .
C18 H18 0.9500 .
C18 C24 1.352(14) .
C19 C20 1.402(14) .
C19 C33 1.386(15) .
C20 H20 0.9500 .
C21 H21 0.9500 .
C21 C27 1.369(15) .
C21 C31 1.369(14) .
C22 H22 0.9500 .
C22 C30 1.424(15) .
C23 H23 0.9500 .
C23 C33 1.364(17) .
C24 H24 0.9500 .
C25 C27 1.483(13) .
C25 C30 1.364(15) .
C26 H26 0.9500 .
C26 C32 1.360(16) .
C27 C57 1.388(13) .
C28 C40 1.527(13) .
C30 H30 0.9500 .
C31 H31 0.9500 .
C32 H32 0.9500 .
C33 H33 0.9500 .
C38 H38 1.0000 .
C38 C64 1.513(14) .
C39 C51 1.498(12) .
C39 C59 1.347(17) .
C39 C61 1.352(15) .
C40 H40 1.0000 .
C40 C52 1.525(15) .
C41 H41 0.9500 .
C41 C57 1.372(15) .
C46 H46 0.9500 .
C46 C68 1.385(18) .
O47 N1 1.233(14) .
C49 H49 0.9500 .
C49 C61 1.378(16) .
C50 H50 0.9500 .
C50 C59 1.40(2) .
C51 C68 1.338(16) .
C51 C70 1.340(18) .
C52 C75 1.37(2) .
C52 C6 1.379(19) .
O56 N1 1.255(16) .
C57 H57 0.9500 .
C59 H59 0.9500 .
C61 H61 0.9500 .
C62 H62 0.9500 .
C62 C70 1.36(2) .
C64 C67 1.378(19) .
C64 C91 1.395(18) .
C65 H65 0.9500 .
C65 C11 1.34(3) .
C65 C2 1.37(3) .
C67 H67 0.9500 .
C67 C11 1.41(2) .
C68 H68 0.9500 .
C70 H70 0.9500 .
C75 H75 0.9500 .
C75 C1 1.47(2) .
C91 H91 0.9500 .
C91 C2 1.35(2) .
O42 N48 1.274(12) .
O44 N48 1.233(12) .
O45 N48 1.250(13) .
C72 H72 0.9500 .
C72 C6 1.38(2) .
C72 C3 1.34(3) .
C1 H1 0.9500 .
C1 C3 1.39(3) .
C6 H6 0.9500 .
C3 H3 0.9500 .
C11 H11 0.9500 .
N1 O5 1.245(14) .
C2 H2 0.9500 .
C1G C1C 1.3900 .
C1G C1F 1.3900 .
C1G N8 1.45(2) .
C1C H1C 0.9500 .
C1C C1A 1.3900 .
C1A H1A 0.9500 .
C1A C1B 1.3900 .
C1B H1B 0.9500 .
C1B C15 1.3900 .
C15 H15 0.9500 .
C15 C1F 1.3900 .
C1F H1F 0.9500 .
O6 N8 1.22(3) .
N2 O7 1.20(2) .
N2 O8 1.21(2) .
N2 C7 1.44(2) .
C29 H29 0.9500 .
C29 C9 1.3900 .
C29 C7 1.3900 .
C9 H9 0.9500 .
C9 C4 1.3900 .
C4 H4 0.9500 .
C4 C5 1.3900 .
C5 H5 0.9500 .
C5 C13 1.3900 .
C13 H13A 0.9500 .
C13 C7 1.3900 .
N8 O58 1.21(3) .
C1H C1I 1.3900 .
C1H C1J 1.3900 .
C1H N49 1.45(2) .
C1I H1I 0.9500 .
C1I C1D 1.3900 .
C1D H1D 0.9500 .
C1D C17 1.3900 .
C17 H17A 0.9500 .
C17 C1E 1.3900 .
C1E H1E 0.9500 .
C1E C1J 1.3900 .
C1J H1J 0.9500 .
N49 O57 1.22(3) .
N49 O59 1.21(3) .
C92 C93 1.3900 .
C92 C96 1.3900 .
C92 N50 1.44(2) .
C93 H93 0.9500 .
C93 C94 1.3900 .
C94 H94 0.9500 .
C94 C17A 1.3900 .
C17A H17B 0.9500 .
C17A C95 1.3900 .
C95 H95 0.9500 .
C95 C96 1.3900 .
C96 H96 0.9500 .
N50 O60 1.22(3) .
N50 O29A 1.23(3) .

loop_
_geom_torsion_atom_site_label_1
_geom_torsion_atom_site_label_2
_geom_torsion_atom_site_label_3
_geom_torsion_atom_site_label_4
_geom_torsion
_geom_torsion_site_symmetry_1
Co1 O1 C28 O3 174.8(6) 1_655
Co1 O1 C28 C40 -5.9(10) 1_655
Co1 O4 C10 O2 1.5(13) .
Co1 O4 C10 C38 -178.0(6) .
Co1 N5 C18 C24 179.5(12) .
Co1 N5 C32 C26 -179.4(10) .
Co1 N6 C8 C20 -179.6(11) 1_556
Co1 N6 C23 C33 178.7(12) 1_556
Co1 O13 C40 C28 8.7(9) 1_655
Co1 O13 C40 C52 -112.7(8) 1_655
Co1 N15 C46 C68 170.7(12) 2_557
Co1 N15 C62 C70 -173(2) 2_557
Co2 O2 C10 O4 178.4(6) .
Co2 O2 C10 C38 -2.1(10) .
Co2 O3 C28 O1 5.1(13) .
Co2 O3 C28 C40 -174.2(6) .
Co2 N7 C12 C16 175.0(12) .
Co2 N7 C22 C30 -177.7(9) .
Co2 N9 C31 C21 -177.3(11) 1_554
Co2 N9 C41 C57 176.9(10) 1_554
Co2 N11 C49 C61 -171.5(12) .
Co2 N11 C50 C59 171.6(19) .
Co2 O17 C38 C10 12.3(9) .
Co2 O17 C38 C64 -110.3(8) .
O1 C28 C40 O13 -2.2(12) .
O1 C28 C40 C52 121.8(9) .
O2 C10 C38 O17 -7.2(11) .
O2 C10 C38 C64 117.0(10) .
O3 C28 C40 O13 177.1(7) .
O3 C28 C40 C52 -58.8(11) .
O4 C10 C38 O17 172.4(7) .
O4 C10 C38 C64 -63.4(11) .
N5 C18 C24 C14 -2(2) .
N6 C8 C20 C19 1(2) .
N6 C23 C33 C19 1(3) .
N7 C12 C16 C25 5(3) .
N7 C22 C30 C25 0.7(19) .
C8 N6 C23 C33 7(2) .
N9 C41 C57 C27 -1(2) .
C10 C38 C64 C67 -93.8(13) .
C10 C38 C64 C91 76.1(16) .
N11 C49 C61 C39 1(2) .
N11 C50 C59 C39 -1(4) .
C12 N7 C22 C30 -4.8(19) .
C12 C16 C25 C27 174.3(13) .
C12 C16 C25 C30 -8(2) .
O13 C40 C52 C75 30.5(15) .
O13 C40 C52 C6 -150.6(10) .
C14 C19 C20 C8 -177.3(12) .
C14 C19 C33 C23 176.6(13) .
C14 C26 C32 N5 2(2) .
N15 C46 C68 C51 3(3) .
N15 C62 C70 C51 1(4) .
C16 C25 C27 C21 -156.4(15) .
C16 C25 C27 C57 23.9(19) .
C16 C25 C30 C22 5.9(19) .
O17 C38 C64 C67 28.7(15) .
O17 C38 C64 C91 -161.4(13) .
C18 N5 C32 C26 0.9(19) .
C19 C14 C24 C18 -175.8(13) .
C19 C14 C26 C32 175.9(11) .
C20 C19 C33 C23 -7(2) .
C21 C27 C57 C41 4.4(19) .
C22 N7 C12 C16 2(2) .
C23 N6 C8 C20 -8(2) .
C24 C14 C19 C20 159.6(14) .
C24 C14 C19 C33 -24.2(18) .
C24 C14 C26 C32 -4.8(19) .
C25 C27 C57 C41 -175.9(11) .
C26 C14 C19 C20 -21.1(18) .
C26 C14 C19 C33 155.1(14) .
C26 C14 C24 C18 5(2) .
C27 C21 C31 N9 2(2) .
C27 C25 C30 C22 -176.8(11) .
C28 C40 C52 C75 -91.2(13) .
C28 C40 C52 C6 87.7(12) .
C30 C25 C27 C21 26.4(18) .
C30 C25 C27 C57 -153.3(12) .
C31 N9 C41 C57 -2.5(18) .
C31 C21 C27 C25 175.5(12) .
C31 C21 C27 C57 -5(2) .
C32 N5 C18 C24 -1(2) .
C33 C19 C20 C8 6(2) .
C38 C64 C67 C11 170.7(14) .
C38 C64 C91 C2 -169.6(18) .
C39 C51 C68 C46 -177.8(13) .
C39 C51 C70 C62 176.0(19) .
C40 C52 C75 C1 176.2(13) .
C40 C52 C6 C72 -176.3(14) .
C41 N9 C31 C21 2(2) .
C46 N15 C62 C70 4(3) .
C49 N11 C50 C59 2(3) .
C50 N11 C49 C61 -2(2) .
C51 C39 C59 C50 179.8(19) .
C51 C39 C61 C49 -179.8(12) .
C52 C75 C1 C3 0(3) .
C59 C39 C51 C68 0(2) .
C59 C39 C51 C70 180(2) .
C59 C39 C61 C49 0(2) .
C61 C39 C51 C68 179.2(14) .
C61 C39 C51 C70 -1(2) .
C61 C39 C59 C50 0(3) .
C62 N15 C46 C68 -6(2) .
C64 C67 C11 C65 2(3) .
C64 C91 C2 C65 -3(4) .
C67 C64 C91 C2 0(3) .
C68 C51 C70 C62 -4(3) .
C70 C51 C68 C46 2(2) .
C75 C52 C6 C72 3(2) .
C75 C1 C3 C72 2(3) .
C91 C64 C67 C11 0(2) .
C6 C52 C75 C1 -3(2) .
C6 C72 C3 C1 -3(3) .
C3 C72 C6 C52 0(3) .
C11 C65 C2 C91 5(4) .
C2 C65 C11 C67 -4(4) .
C1G C1C C1A C1B 0.0 .
C1C C1G C1F C15 0.0 .
C1C C1G N8 O6 165(3) .
C1C C1G N8 O58 -16(3) .
C1C C1A C1B C15 0.0 .
C1A C1B C15 C1F 0.0 .
C1B C15 C1F C1G 0.0 .
C1F C1G C1C C1A 0.0 .
C1F C1G N8 O6 -16(3) .
C1F C1G N8 O58 164(3) .
O7 N2 C7 C29 166(2) .
O7 N2 C7 C13 -14(2) .
O8 N2 C7 C29 -14(2) .
O8 N2 C7 C13 166(2) .
C29 C9 C4 C5 0.0 .
C9 C29 C7 N2 180.0(8) .
C9 C29 C7 C13 0.0 .
C9 C4 C5 C13 0.0 .
C4 C5 C13 C7 0.0 .
C5 C13 C7 N2 -180.0(7) .
C5 C13 C7 C29 0.0 .
C7 C29 C9 C4 0.0 .
N8 C1G C1C C1A 179.3(8) .
N8 C1G C1F C15 -179.4(8) .
C1H C1I C1D C17 0.0 .
C1I C1H C1J C1E 0.0 .
C1I C1H N49 O57 -4(4) .
C1I C1H N49 O59 175(4) .
C1I C1D C17 C1E 0.0 .
C1D C17 C1E C1J 0.0 .
C17 C1E C1J C1H 0.0 .
C1J C1H C1I C1D 0.0 .
C1J C1H N49 O57 176(4) .
C1J C1H N49 O59 -5(4) .
N49 C1H C1I C1D 180.0(8) .
N49 C1H C1J C1E -180.0(8) .
C92 C93 C94 C17A 0.0 .
C93 C92 C96 C95 0.0 .
C93 C92 N50 O60 10(5) .
C93 C92 N50 O29A -169(5) .
C93 C94 C17A C95 0.0 .
C94 C17A C95 C96 0.0 .
C17A C95 C96 C92 0.0 .
C96 C92 C93 C94 0.0 .
C96 C92 N50 O60 -170(5) .
C96 C92 N50 O29A 10(5) .
N50 C92 C93 C94 179.4(8) .
N50 C92 C96 C95 -179.4(8) .
